data_7123474
loop_
_publ_author_name
'Gao, Qianwen'
'Liu, Ze-Shui'
'Hua, Yu'
'Li, Lisha'
'Cheng, Hong-Gang'
'Cong, Hengjiang'
'Zhou, Qianghui'

_publ_section_title
;
 A Palladium/Norbornene Cooperative Catalysis to Access N-Containing
 Bridged Scaffolds
;
_journal_name_full 'Chemical Communications'
_journal_paper_doi 10.1039/C9CC03126J
_journal_year 2019
_chemical_formula_sum 'C17 H16 Br N O'
_chemical_formula_weight 330.22
_space_group_crystal_system monoclinic
_space_group_IT_number 15
_space_group_name_Hall '-C 2yc'
_space_group_name_H-M_alt 'C 1 2/c 1'
_symmetry_space_group_name_Hall '-C 2yc'
_symmetry_space_group_name_H-M 'C 1 2/c 1'
_atom_sites_solution_hydrogens mixed
_atom_sites_solution_primary direct
_atom_sites_solution_secondary difmap
_audit_creation_method SHELXL-2016/4
_audit_update_record
;
2019-04-20 deposited with the CCDC.    2019-05-14 downloaded from the CCDC.
;
_cell_angle_alpha 90
_cell_angle_beta 125.646(2)
_cell_angle_gamma 90
_cell_formula_units_Z 8
_cell_length_a 23.7222(13)
_cell_length_b 10.0218(6)
_cell_length_c 14.5030(8)
_cell_measurement_reflns_used 9897
_cell_measurement_temperature 230(2)
_cell_measurement_theta_max 68.88
_cell_measurement_theta_min 3.75
_cell_volume 2801.9(3)
_computing_cell_refinement 'Bruker SAINT'
_computing_data_collection 'Bruker APEX3'
_computing_data_reduction 'Bruker SAINT'
_computing_molecular_graphics 'Bruker SHELXTL'
_computing_publication_material 'Bruker SHELXTL'
_computing_structure_refinement 'SHELXL-2016/4 (Sheldrick, 2016)'
_computing_structure_solution 'SHELXT 2014/5 (Sheldrick, 2014)'
_diffrn_ambient_temperature 230(2)
_diffrn_measured_fraction_theta_full 0.998
_diffrn_measured_fraction_theta_max 0.988
_diffrn_measurement_device_type 'Bruker Kappa APEX-Duo CCD'
_diffrn_measurement_method '\f and \w scans'
_diffrn_radiation_type CuK\a
_diffrn_radiation_wavelength 1.54178
_diffrn_reflns_av_R_equivalents 0.0515
_diffrn_reflns_av_unetI/netI 0.0273
_diffrn_reflns_Laue_measured_fraction_full 0.998
_diffrn_reflns_Laue_measured_fraction_max 0.988
_diffrn_reflns_limit_h_max 28
_diffrn_reflns_limit_h_min -28
_diffrn_reflns_limit_k_max 12
_diffrn_reflns_limit_k_min -12
_diffrn_reflns_limit_l_max 16
_diffrn_reflns_limit_l_min -17
_diffrn_reflns_number 17347
_diffrn_reflns_point_group_measured_fraction_full 0.998
_diffrn_reflns_point_group_measured_fraction_max 0.988
_diffrn_reflns_theta_full 67.679
_diffrn_reflns_theta_max 68.871
_diffrn_reflns_theta_min 4.587
_diffrn_source 'fine-focus sealed tube'
_exptl_absorpt_coefficient_mu 3.945
_exptl_absorpt_correction_T_max 0.7531
_exptl_absorpt_correction_T_min 0.4515
_exptl_absorpt_correction_type multi-scan
_exptl_absorpt_process_details 'SADABS-2012/1 (Bruker,2012)'
_exptl_crystal_colour yellow
_exptl_crystal_density_diffrn 1.566
_exptl_crystal_density_meas ?
_exptl_crystal_description plate
_exptl_crystal_F_000 1344
_exptl_crystal_size_max 0.120
_exptl_crystal_size_mid 0.060
_exptl_crystal_size_min 0.060
_refine_diff_density_max 0.718
_refine_diff_density_min -0.681
_refine_diff_density_rms 0.082
_refine_ls_extinction_method none
_refine_ls_goodness_of_fit_ref 1.120
_refine_ls_hydrogen_treatment mixed
_refine_ls_matrix_type full
_refine_ls_number_parameters 234
_refine_ls_number_reflns 2573
_refine_ls_number_restraints 0
_refine_ls_restrained_S_all 1.120
_refine_ls_R_factor_all 0.0390
_refine_ls_R_factor_gt 0.0387
_refine_ls_shift/su_max 0.001
_refine_ls_shift/su_mean 0.000
_refine_ls_structure_factor_coef Fsqd
_refine_ls_weighting_details 'w=1/[\s^2^(Fo^2^)+(0.0506P)^2^+5.6121P] where P=(Fo^2^+2Fc^2^)/3'
_refine_ls_weighting_scheme calc
_refine_ls_wR_factor_gt 0.1021
_refine_ls_wR_factor_ref 0.1024
_reflns_Friedel_coverage 0.000
_reflns_number_gt 2545
_reflns_number_total 2573
_reflns_threshold_expression 'I > 2\s(I)'
_cod_data_source_file c9cc03126j2.cif
_cod_data_source_block x_a
_cod_depositor_comments
;
The following automatic conversions were performed:

'_exptl_crystal_density_meas' value 'not measured' was changed to '?'
- the value is perceived as not measured.

Automatic conversion script
Id: cif_fix_values 4973 2017-02-22 13:04:09Z antanas 
;
_cod_database_code 7123474
_shelx_shelxl_version_number 2016/4
_shelx_space_group_comment
;
The symmetry employed for this shelxl refinement is uniquely defined
by the following loop, which should always be used as a source of
symmetry information in preference to the above space-group names.
They are only intended as comments.
;
_shelx_estimated_absorpt_t_min 0.649
_shelx_estimated_absorpt_t_max 0.798

loop_
_space_group_symop_operation_xyz
'x, y, z'
'-x, y, -z+1/2'
'x+1/2, y+1/2, z'
'-x+1/2, y+1/2, -z+1/2'
'-x, -y, -z'
'x, -y, z-1/2'
'-x+1/2, -y+1/2, -z'
'x+1/2, -y+1/2, z-1/2'

loop_
_atom_site_label
_atom_site_type_symbol
_atom_site_fract_x
_atom_site_fract_y
_atom_site_fract_z
_atom_site_U_iso_or_equiv
_atom_site_adp_type
_atom_site_occupancy
_atom_site_site_symmetry_order
_atom_site_calc_flag
_atom_site_refinement_flags_posn
_atom_site_refinement_flags_adp
BR1 Br 0.56132(2) 0.46895(3) 0.40895(2) 0.04540(15) Uani 1 1 d . .
O1 O 0.90137(13) 0.3408(3) 1.01207(18) 0.0645(7) Uani 1 1 d . .
N1 N 0.82415(12) 0.3598(3) 0.6322(2) 0.0390(5) Uani 1 1 d . .
C1 C 0.71244(16) 0.2630(3) 0.8237(2) 0.0418(6) Uani 1 1 d . .
H1 H 0.7546(18) 0.234(3) 0.885(3) 0.042(9) Uiso 1 1 d . .
C2 C 0.65388(18) 0.2627(3) 0.8210(3) 0.0476(7) Uani 1 1 d . .
H2 H 0.659(2) 0.237(4) 0.888(3) 0.062(11) Uiso 1 1 d . .
C3 C 0.58974(17) 0.3007(3) 0.7234(3) 0.0475(7) Uani 1 1 d . .
H3 H 0.549(2) 0.299(4) 0.724(4) 0.075(12) Uiso 1 1 d . .
C4 C 0.58567(15) 0.3440(3) 0.6311(3) 0.0397(6) Uani 1 1 d . .
H4 H 0.5427(19) 0.378(3) 0.570(3) 0.045(9) Uiso 1 1 d . .
C5 C 0.64565(13) 0.3517(3) 0.6317(2) 0.0311(5) Uani 1 1 d . .
C6 C 0.64538(12) 0.4026(3) 0.5407(2) 0.0304(5) Uani 1 1 d . .
C8 C 0.76725(13) 0.3573(3) 0.6354(2) 0.0309(5) Uani 1 1 d . .
C7 C 0.70293(13) 0.4089(3) 0.5416(2) 0.0313(5) Uani 1 1 d . .
H7 H 0.6987(19) 0.446(4) 0.482(3) 0.050(10) Uiso 1 1 d . .
C9 C 0.77064(13) 0.3045(3) 0.7278(2) 0.0321(5) Uani 1 1 d . .
C10 C 0.71065(14) 0.3061(3) 0.7280(2) 0.0328(5) Uani 1 1 d . .
C11 C 0.83808(14) 0.2451(3) 0.8261(2) 0.0389(6) Uani 1 1 d . .
H11 H 0.8289(17) 0.169(3) 0.864(3) 0.046(9) Uiso 1 1 d . .
C12 C 0.87824(16) 0.1913(3) 0.7807(3) 0.0432(7) Uani 1 1 d . .
H12B H 0.8536(18) 0.121(4) 0.728(3) 0.049(9) Uiso 1 1 d . .
H12A H 0.9243(18) 0.156(3) 0.845(3) 0.041(8) Uiso 1 1 d . .
C13 C 0.89067(14) 0.3040(3) 0.7258(3) 0.0431(7) Uani 1 1 d . .
H13 H 0.9168(16) 0.274(3) 0.694(3) 0.042(8) Uiso 1 1 d . .
C14 C 0.93687(16) 0.4112(4) 0.8140(3) 0.0522(8) Uani 1 1 d . .
H14B H 0.985(2) 0.367(4) 0.872(3) 0.058(10) Uiso 1 1 d . .
H14A H 0.945(2) 0.484(4) 0.776(4) 0.062(12) Uiso 1 1 d . .
C15 C 0.90572(18) 0.4631(4) 0.8745(3) 0.0491(8) Uani 1 1 d . .
H15A H 0.870(2) 0.512(3) 0.826(3) 0.034(8) Uiso 1 1 d . .
H15B H 0.940(2) 0.523(4) 0.936(4) 0.061(12) Uiso 1 1 d . .
C16 C 0.88365(15) 0.3507(3) 0.9151(2) 0.0454(7) Uani 1 1 d . .
C17 C 0.82239(16) 0.4286(3) 0.5426(3) 0.0431(7) Uani 1 1 d . .
H17C H 0.794070 0.378559 0.472536 0.065 Uiso 1 1 calc R U
H17B H 0.869155 0.436544 0.563158 0.065 Uiso 1 1 calc R U
H17A H 0.802755 0.516931 0.532320 0.065 Uiso 1 1 calc R U

loop_
_atom_site_aniso_label
_atom_site_aniso_U_11
_atom_site_aniso_U_22
_atom_site_aniso_U_33
_atom_site_aniso_U_23
_atom_site_aniso_U_13
_atom_site_aniso_U_12
BR1 0.0278(2) 0.0605(2) 0.0354(2) 0.01138(12) 0.01135(16) 0.01506(12)
O1 0.0553(15) 0.0918(19) 0.0332(12) -0.0039(12) 0.0184(11) 0.0197(13)
N1 0.0260(11) 0.0530(14) 0.0364(12) 0.0018(10) 0.0174(10) 0.0024(10)
C1 0.0417(16) 0.0487(16) 0.0329(14) 0.0074(12) 0.0206(14) 0.0064(13)
C2 0.059(2) 0.0497(17) 0.0500(18) 0.0080(14) 0.0408(17) 0.0074(15)
C3 0.0469(18) 0.0504(17) 0.0606(19) 0.0025(15) 0.0400(17) 0.0046(14)
C4 0.0321(15) 0.0418(15) 0.0483(16) 0.0012(12) 0.0252(14) 0.0058(12)
C5 0.0267(13) 0.0323(12) 0.0319(13) -0.0012(10) 0.0157(11) 0.0026(10)
C6 0.0218(12) 0.0323(12) 0.0273(12) 0.0008(10) 0.0088(10) 0.0045(10)
C8 0.0229(12) 0.0344(12) 0.0304(13) -0.0029(10) 0.0127(11) -0.0003(10)
C7 0.0281(13) 0.0346(13) 0.0267(12) 0.0005(10) 0.0135(11) -0.0006(10)
C9 0.0247(12) 0.0337(13) 0.0287(13) 0.0017(10) 0.0103(11) 0.0035(10)
C10 0.0316(13) 0.0336(13) 0.0300(13) 0.0000(10) 0.0162(11) 0.0019(10)
C11 0.0321(14) 0.0440(15) 0.0334(14) 0.0061(12) 0.0150(12) 0.0123(12)
C12 0.0325(15) 0.0461(16) 0.0390(15) -0.0005(13) 0.0140(13) 0.0152(13)
C13 0.0275(14) 0.0549(17) 0.0431(16) -0.0080(13) 0.0184(13) 0.0068(12)
C14 0.0282(15) 0.064(2) 0.0529(19) -0.0119(16) 0.0171(15) -0.0026(14)
C15 0.0283(15) 0.0578(19) 0.0420(17) -0.0154(15) 0.0095(14) -0.0005(14)
C16 0.0272(14) 0.0602(18) 0.0344(15) -0.0012(13) 0.0098(12) 0.0186(13)
C17 0.0384(15) 0.0485(16) 0.0473(17) -0.0033(13) 0.0277(14) -0.0062(13)

loop_
_atom_type_symbol
_atom_type_description
_atom_type_scat_dispersion_real
_atom_type_scat_dispersion_imag
_atom_type_scat_source
C C 0.0181 0.0091 'International Tables Vol C Tables 4.2.6.8 and 6.1.1.4'
H H 0.0000 0.0000 'International Tables Vol C Tables 4.2.6.8 and 6.1.1.4'
N N 0.0311 0.0180 'International Tables Vol C Tables 4.2.6.8 and 6.1.1.4'
O O 0.0492 0.0322 'International Tables Vol C Tables 4.2.6.8 and 6.1.1.4'
Br Br -0.6763 1.2805 'International Tables Vol C Tables 4.2.6.8 and 6.1.1.4'

loop_
_geom_angle_atom_site_label_1
_geom_angle_atom_site_label_2
_geom_angle_atom_site_label_3
_geom_angle
C8 N1 C17 121.4(2)
C8 N1 C13 120.6(2)
C17 N1 C13 117.7(2)
C2 C1 C10 121.2(3)
C2 C1 H1 123(2)
C10 C1 H1 116(2)
C1 C2 C3 121.1(3)
C1 C2 H2 118(2)
C3 C2 H2 121(2)
C4 C3 C2 119.8(3)
C4 C3 H3 121(3)
C2 C3 H3 119(3)
C3 C4 C5 121.1(3)
C3 C4 H4 117(2)
C5 C4 H4 121(2)
C6 C5 C4 123.7(2)
C6 C5 C10 116.4(2)
C4 C5 C10 119.8(2)
C7 C6 C5 123.4(2)
C7 C6 BR1 116.83(19)
C5 C6 BR1 119.72(18)
N1 C8 C9 121.9(2)
N1 C8 C7 119.1(2)
C9 C8 C7 119.0(2)
C6 C7 C8 120.2(2)
C6 C7 H7 118(2)
C8 C7 H7 122(2)
C8 C9 C10 119.8(2)
C8 C9 C11 119.3(2)
C10 C9 C11 120.8(2)
C5 C10 C9 120.9(2)
C5 C10 C1 116.8(2)
C9 C10 C1 122.2(2)
C9 C11 C16 111.3(2)
C9 C11 C12 108.3(2)
C16 C11 C12 107.2(2)
C9 C11 H11 110.9(19)
C16 C11 H11 108.9(19)
C12 C11 H11 110.2(18)
C13 C12 C11 108.9(2)
C13 C12 H12B 110(2)
C11 C12 H12B 111(2)
C13 C12 H12A 108.2(19)
C11 C12 H12A 109.6(18)
H12B C12 H12A 108(3)
N1 C13 C12 109.8(2)
N1 C13 C14 111.4(3)
C12 C13 C14 110.4(3)
N1 C13 H13 107.9(18)
C12 C13 H13 112.3(19)
C14 C13 H13 104.9(19)
C15 C14 C13 111.5(3)
C15 C14 H14B 111(2)
C13 C14 H14B 107(2)
C15 C14 H14A 112(3)
C13 C14 H14A 109(3)
H14B C14 H14A 107(3)
C16 C15 C14 111.5(3)
C16 C15 H15A 109(2)
C14 C15 H15A 108(2)
C16 C15 H15B 113(2)
C14 C15 H15B 108(2)
H15A C15 H15B 107(3)
O1 C16 C15 123.5(3)
O1 C16 C11 121.3(3)
C15 C16 C11 115.2(3)
N1 C17 H17C 109.5
N1 C17 H17B 109.5
H17C C17 H17B 109.5
N1 C17 H17A 109.5
H17C C17 H17A 109.5
H17B C17 H17A 109.5

loop_
_geom_bond_atom_site_label_1
_geom_bond_atom_site_label_2
_geom_bond_distance
BR1 C6 1.905(2)
O1 C16 1.214(4)
N1 C8 1.378(3)
N1 C17 1.449(4)
N1 C13 1.466(4)
C1 C2 1.367(4)
C1 C10 1.431(4)
C1 H1 0.92(4)
C2 C3 1.398(5)
C2 H2 0.95(4)
C3 C4 1.356(4)
C3 H3 0.97(4)
C4 C5 1.420(4)
C4 H4 0.94(4)
C5 C6 1.411(4)
C5 C10 1.424(4)
C6 C7 1.359(4)
C8 C9 1.399(4)
C8 C7 1.424(4)
C7 H7 0.90(4)
C9 C10 1.424(4)
C9 C11 1.512(4)
C11 C16 1.526(4)
C11 C12 1.536(4)
C11 H11 1.04(3)
C12 C13 1.507(5)
C12 H12B 0.95(4)
C12 H12A 1.00(3)
C13 C14 1.535(4)
C13 H13 1.01(3)
C14 C15 1.531(5)
C14 H14B 1.05(4)
C14 H14A 0.99(4)
C15 C16 1.500(5)
C15 H15A 0.88(4)
C15 H15B 0.99(4)
C17 H17C 0.9700
C17 H17B 0.9700
C17 H17A 0.9700

loop_
_geom_torsion_atom_site_label_1
_geom_torsion_atom_site_label_2
_geom_torsion_atom_site_label_3
_geom_torsion_atom_site_label_4
_geom_torsion
C10 C1 C2 C3 2.0(5)
C1 C2 C3 C4 -2.8(5)
C2 C3 C4 C5 -0.1(5)
C3 C4 C5 C6 -176.4(3)
C3 C4 C5 C10 3.7(4)
C4 C5 C6 C7 -179.6(3)
C10 C5 C6 C7 0.3(4)
C4 C5 C6 BR1 1.2(4)
C10 C5 C6 BR1 -178.94(18)
C17 N1 C8 C9 -172.6(3)
C13 N1 C8 C9 1.2(4)
C17 N1 C8 C7 8.0(4)
C13 N1 C8 C7 -178.2(2)
C5 C6 C7 C8 2.8(4)
BR1 C6 C7 C8 -177.94(19)
N1 C8 C7 C6 177.3(2)
C9 C8 C7 C6 -2.1(4)
N1 C8 C9 C10 179.0(2)
C7 C8 C9 C10 -1.5(4)
N1 C8 C9 C11 -1.5(4)
C7 C8 C9 C11 177.9(2)
C6 C5 C10 C9 -4.0(4)
C4 C5 C10 C9 175.8(2)
C6 C5 C10 C1 175.8(2)
C4 C5 C10 C1 -4.4(4)
C8 C9 C10 C5 4.7(4)
C11 C9 C10 C5 -174.7(2)
C8 C9 C10 C1 -175.1(3)
C11 C9 C10 C1 5.5(4)
C2 C1 C10 C5 1.6(4)
C2 C1 C10 C9 -178.6(3)
C8 C9 C11 C16 89.1(3)
C10 C9 C11 C16 -91.5(3)
C8 C9 C11 C12 -28.5(4)
C10 C9 C11 C12 150.9(3)
C9 C11 C12 C13 58.5(3)
C16 C11 C12 C13 -61.7(3)
C8 N1 C13 C12 30.1(4)
C17 N1 C13 C12 -155.9(3)
C8 N1 C13 C14 -92.6(3)
C17 N1 C13 C14 81.4(3)
C11 C12 C13 N1 -59.8(3)
C11 C12 C13 C14 63.5(3)
N1 C13 C14 C15 66.1(4)
C12 C13 C14 C15 -56.2(4)
C13 C14 C15 C16 48.3(4)
C14 C15 C16 O1 128.0(3)
C14 C15 C16 C11 -50.5(4)
C9 C11 C16 O1 119.9(3)
C12 C11 C16 O1 -121.8(3)
C9 C11 C16 C15 -61.6(3)
C12 C11 C16 C15 56.6(3)
